data_4062754
loop_
_publ_author_name
'Wang, Jianhui'
'Li, Shoujian'
'Zheng, Chong'
'Li, Ang'
'Hosmane, Narayan S.'
'Maguire, John A.'
'Roesky, Herbert W.'
'Cummins, Christopher C.'
'Kaim, Wolfgang'

_publ_section_title
;
 Chemistry of C-Trimethylsilyl-Substituted Heterocarboranes.
 30. Synthetic and Structural Studies on Oxide Ion Encapsulating
 Tetralanthanide Tetrahedra Surrounded by "Carbons Apart"
 C2B4-Carborane Ligands (Ln(III) = La, Nd, Gd, Tb, Ho, Lu)
;
_journal_coden_ASTM ORGND7
_journal_issue 20
_journal_name_full Organometallics
_journal_page_first 4621
_journal_page_last 4629
_journal_paper_doi 10.1021/om0496176
_journal_volume 23
_journal_year 2004
_chemical_formula_sum 'C48 H120 B16 Cl2 Nd4 O5 Si8'
_chemical_formula_weight 1822.98
_space_group_IT_number 15
_symmetry_cell_setting monoclinic
_symmetry_space_group_name_Hall '-C 2yc'
_symmetry_space_group_name_H-M 'C 1 2/c 1'
_cell_angle_alpha 90.000(5)
_cell_angle_beta 104.338(5)
_cell_angle_gamma 90.000(5)
_cell_formula_units_Z 4
_cell_length_a 23.748(5)
_cell_length_b 18.632(5)
_cell_length_c 22.798(5)
_cell_measurement_temperature 203(2)
_cell_volume 9774(4)
_diffrn_ambient_temperature 203(2)
_exptl_crystal_density_diffrn 1.239
_cod_depositor_comments
;
The following automatic conversions were performed:
'_symmetry_cell_setting' value 'Monoclinic' changed to 'monoclinic'
according to '/home/saulius/struct/CIF-dictionaries/cif_core.dic'
dictionary named 'cif_core.dic' version 2.4.1 from 2010-06-29.

Automatic conversion script
Id: cif_fix_enum 1527 2010-12-29 10:47:43Z saulius 

 Updated bibliographic information.

 Antanas Vaitkus,
 2019-09-24
;
_cod_original_sg_symbol_H-M 'C 2/c'
_cod_database_code 4062754

loop_
_symmetry_equiv_pos_as_xyz
'x, y, z'
'-x, y, -z+1/2'
'x+1/2, y+1/2, z'
'-x+1/2, y+1/2, -z+1/2'
'-x, -y, -z'
'x, -y, z-1/2'
'-x+1/2, -y+1/2, -z'
'x+1/2, -y+1/2, z-1/2'

loop_
_atom_site_label
_atom_site_type_symbol
_atom_site_fract_x
_atom_site_fract_y
_atom_site_fract_z
_atom_site_U_iso_or_equiv
_atom_site_adp_type
_atom_site_occupancy
_atom_site_symmetry_multiplicity
_atom_site_calc_flag
_atom_site_refinement_flags
_atom_site_disorder_assembly
_atom_site_disorder_group
Nd1 Nd 0.02074(3) 0.31476(4) 0.34008(3) 0.0176(2) Uani 1 1 d . . .
Nd2 Nd -0.08369(3) 0.17531(4) 0.24917(3) 0.0175(2) Uani 1 1 d . . .
Cl1 Cl 0.0000 0.0707(2) 0.2500 0.0276(11) Uani 1 2 d S . .
Cl2 Cl 0.0000 0.4203(3) 0.2500 0.0302(12) Uani 1 2 d S . .
Si11 Si -0.1274(2) 0.4513(2) 0.3289(2) 0.0409(12) Uani 1 1 d . . .
Si12 Si -0.0192(2) 0.2367(3) 0.50607(18) 0.0362(11) Uani 1 1 d . . .
Si21 Si -0.11083(19) 0.0375(2) 0.09449(19) 0.0313(10) Uani 1 1 d . . .
Si22 Si -0.25756(17) 0.2547(2) 0.1655(2) 0.0299(10) Uani 1 1 d . . .
O O 0.0000 0.2458(6) 0.2500 0.018(3) Uani 1 2 d S . .
C11 C -0.0861(6) 0.3676(8) 0.3524(7) 0.027(3) Uani 1 1 d . . .
B12 B -0.0479(8) 0.3568(9) 0.4171(8) 0.033(4) Uani 1 1 d . . .
H12 H -0.0356 0.3997 0.4516 0.03(4) Uiso 1 1 calc R . .
C13 C -0.0375(6) 0.2759(8) 0.4276(6) 0.025(3) Uani 1 1 d . . .
B14 B -0.0646(7) 0.2322(9) 0.3691(7) 0.023(4) Uani 1 1 d . . .
H14 H -0.0636 0.1758 0.3849 0.09(7) Uiso 1 1 calc R . .
B15 B -0.0975(8) 0.2928(9) 0.3182(8) 0.026(4) Uani 1 1 d . . .
H15 H -0.1336 0.3039 0.2779 0.05(5) Uiso 1 1 calc R . .
B16 B -0.1072(7) 0.2976(10) 0.3939(7) 0.028(4) Uani 1 1 d . . .
H16 H -0.1472 0.2905 0.4100 0.00(3) Uiso 1 1 calc R . .
C21 C -0.1234(6) 0.1231(7) 0.1312(6) 0.020(3) Uani 1 1 d . . .
B22 B -0.1770(8) 0.1317(8) 0.1574(7) 0.026(4) Uani 1 1 d . . .
H22 H -0.2072 0.0882 0.1629 0.06(5) Uiso 1 1 calc R . .
C23 C -0.1850(6) 0.2140(7) 0.1648(6) 0.023(3) Uani 1 1 d . . .
B24 B -0.1355(7) 0.2582(8) 0.1498(7) 0.019(3) Uani 1 1 d . . .
H24 H -0.1514 0.3144 0.1468 0.06(5) Uiso 1 1 calc R . .
B25 B -0.0936(7) 0.1978(9) 0.1262(7) 0.024(4) Uani 1 1 d . . .
H25 H -0.0640 0.1877 0.0964 0.06(5) Uiso 1 1 calc R . .
B26 B -0.1704(8) 0.1920(9) 0.0980(7) 0.028(4) Uani 1 1 d . . .
H26 H -0.1971 0.1986 0.0509 0.04(4) Uiso 1 1 calc R . .
O31 O 0.0756(4) 0.4077(6) 0.4106(5) 0.037(3) Uani 1 1 d . . .
C32 C 0.0872(12) 0.4819(11) 0.4055(10) 0.076(7) Uani 1 1 d . . .
H32A H 0.0903 0.4928 0.3643 0.08(7) Uiso 1 1 calc R . .
H32B H 0.0554 0.5106 0.4137 0.08(8) Uiso 1 1 calc R . .
C33 C 0.1399(16) 0.4990(19) 0.4478(17) 0.127(13) Uani 1 1 d . . .
H33A H 0.1338 0.5383 0.4741 0.2(3) Uiso 1 1 calc R . .
H33B H 0.1691 0.5142 0.4266 0.2(2) Uiso 1 1 calc R . .
C34 C 0.1600(12) 0.4350(17) 0.4840(12) 0.097(9) Uani 1 1 d . . .
H34A H 0.1706 0.4464 0.5273 0.16(12) Uiso 1 1 calc R . .
H34B H 0.1936 0.4136 0.4728 0.6(7) Uiso 1 1 calc R . .
C35 C 0.1088(10) 0.3858(12) 0.4688(9) 0.065(6) Uani 1 1 d . . .
H35A H 0.1215 0.3359 0.4678 0.09(8) Uiso 1 1 calc R . .
H35B H 0.0858 0.3900 0.4989 0.07(7) Uiso 1 1 calc R . .
O41 O -0.1373(5) 0.0802(6) 0.2892(5) 0.045(3) Uani 1 1 d . . .
C42 C -0.1203(13) 0.0070(13) 0.3067(13) 0.084(8) Uani 1 1 d . . .
H42A H -0.1395 -0.0269 0.2752 0.3(3) Uiso 1 1 calc R . .
H42B H -0.0781 0.0010 0.3143 0.6(4) Uiso 1 1 calc R . .
C43 C -0.139(2) -0.0037(19) 0.362(2) 0.164(19) Uani 1 1 d . . .
H43A H -0.1072 0.0053 0.3974 1.0(16) Uiso 1 1 calc R . .
H43B H -0.1526 -0.0533 0.3640 0.17(14) Uiso 1 1 calc R . .
C44 C -0.1886(11) 0.0477(18) 0.3613(12) 0.098(10) Uani 1 1 d . . .
H44A H -0.1820 0.0739 0.3997 2(4) Uiso 1 1 calc R . .
H44B H -0.2257 0.0222 0.3543 0.10(9) Uiso 1 1 calc R . .
C45 C -0.1879(9) 0.0987(13) 0.3091(10) 0.067(6) Uani 1 1 d . . .
H45A H -0.2230 0.0925 0.2762 0.14(12) Uiso 1 1 calc R . .
H45B H -0.1859 0.1487 0.3228 0.13(11) Uiso 1 1 calc R . .
C111 C -0.1926(9) 0.4531(11) 0.3612(11) 0.063(6) Uani 1 1 d . . .
H11A H -0.2174 0.4124 0.3460 0.02(4) Uiso 1 1 calc R . .
H11B H -0.2141 0.4972 0.3492 0.02(4) Uiso 1 1 calc R . .
H11C H -0.1802 0.4507 0.4050 0.14(13) Uiso 1 1 calc R . .
C112 C -0.1545(9) 0.4600(12) 0.2442(9) 0.061(6) Uani 1 1 d . . .
H11D H -0.1798 0.4199 0.2286 0.17(15) Uiso 1 1 calc R . .
H11E H -0.1217 0.4601 0.2259 0.07(6) Uiso 1 1 calc R . .
H11F H -0.1760 0.5046 0.2346 0.09(7) Uiso 1 1 calc R . .
C113 C -0.0794(8) 0.5280(9) 0.3595(12) 0.063(6) Uani 1 1 d . . .
H11G H -0.1005 0.5726 0.3484 0.11(9) Uiso 1 1 calc R . .
H11H H -0.0456 0.5272 0.3428 0.08(7) Uiso 1 1 calc R . .
H11I H -0.0671 0.5243 0.4032 0.12(11) Uiso 1 1 calc R . .
C121 C -0.0285(13) 0.3051(12) 0.5625(8) 0.072(7) Uani 1 1 d . . .
H12A H -0.0189 0.2839 0.6026 2(4) Uiso 1 1 calc R . .
H12B H -0.0685 0.3215 0.5527 0.02(4) Uiso 1 1 calc R . .
H12C H -0.0029 0.3455 0.5616 0.09(8) Uiso 1 1 calc R . .
C122 C 0.0579(9) 0.2067(14) 0.5308(9) 0.071(7) Uani 1 1 d . . .
H12D H 0.0648 0.1691 0.5040 0.09(8) Uiso 1 1 calc R . .
H12E H 0.0655 0.1884 0.5719 0.06(6) Uiso 1 1 calc R . .
H12F H 0.0834 0.2469 0.5294 0.9(12) Uiso 1 1 calc R . .
C123 C -0.0688(11) 0.1609(13) 0.5080(10) 0.073(7) Uani 1 1 d . . .
H12G H -0.0630 0.1238 0.4802 0.13(12) Uiso 1 1 calc R . .
H12H H -0.1087 0.1775 0.4962 0.09(9) Uiso 1 1 calc R . .
H12I H -0.0608 0.1414 0.5488 0.03(4) Uiso 1 1 calc R . .
C211 C -0.1660(9) 0.0270(11) 0.0216(9) 0.059(6) Uani 1 1 d . . .
H21A H -0.2046 0.0299 0.0286 0.04(5) Uiso 1 1 calc R . .
H21B H -0.1611 -0.0193 0.0041 0.14(11) Uiso 1 1 calc R . .
H21C H -0.1612 0.0648 -0.0060 0.08(8) Uiso 1 1 calc R . .
C212 C -0.0362(9) 0.0335(11) 0.0815(10) 0.058(5) Uani 1 1 d . . .
H21D H -0.0316 -0.0110 0.0611 0.19(15) Uiso 1 1 calc R . .
H21E H -0.0076 0.0357 0.1201 0.11(9) Uiso 1 1 calc R . .
H21F H -0.0307 0.0738 0.0566 0.14(12) Uiso 1 1 calc R . .
C213 C -0.1194(10) -0.0386(9) 0.1432(9) 0.056(5) Uani 1 1 d . . .
H21G H -0.1577 -0.0368 0.1511 0.05(6) Uiso 1 1 calc R . .
H21H H -0.0900 -0.0359 0.1811 0.06(6) Uiso 1 1 calc R . .
H21I H -0.1152 -0.0833 0.1229 0.01(3) Uiso 1 1 calc R . .
C221 C -0.2598(9) 0.2904(13) 0.2416(10) 0.066(6) Uani 1 1 d . . .
H22A H -0.2978 0.3110 0.2394 0.04(4) Uiso 1 1 calc R . .
H22B H -0.2302 0.3269 0.2539 0.05(5) Uiso 1 1 calc R . .
H22C H -0.2527 0.2516 0.2709 0.13(12) Uiso 1 1 calc R . .
C222 C -0.3154(8) 0.1857(12) 0.1472(12) 0.068(6) Uani 1 1 d . . .
H22D H -0.3152 0.1634 0.1088 0.04(5) Uiso 1 1 calc R . .
H22E H -0.3528 0.2081 0.1444 0.06(6) Uiso 1 1 calc R . .
H22F H -0.3083 0.1495 0.1787 0.17(16) Uiso 1 1 calc R . .
C223 C -0.2737(8) 0.3279(11) 0.1075(9) 0.056(5) Uani 1 1 d . . .
H22G H -0.2720 0.3088 0.0684 0.20(17) Uiso 1 1 calc R . .
H22H H -0.2451 0.3659 0.1190 0.05(5) Uiso 1 1 calc R . .
H22I H -0.3122 0.3471 0.1050 0.10(8) Uiso 1 1 calc R . .

loop_
_atom_site_aniso_label
_atom_site_aniso_U_11
_atom_site_aniso_U_22
_atom_site_aniso_U_33
_atom_site_aniso_U_23
_atom_site_aniso_U_13
_atom_site_aniso_U_12
Nd1 0.0190(4) 0.0161(4) 0.0178(4) -0.0029(3) 0.0044(3) -0.0001(3)
Nd2 0.0198(4) 0.0150(4) 0.0184(4) 0.0000(3) 0.0059(3) -0.0026(3)
Cl1 0.023(3) 0.020(2) 0.040(3) 0.000 0.008(2) 0.000
Cl2 0.046(3) 0.019(2) 0.025(3) 0.000 0.007(2) 0.000
Si11 0.033(3) 0.033(2) 0.056(3) -0.007(2) 0.008(2) 0.011(2)
Si12 0.049(3) 0.049(3) 0.014(2) -0.0010(19) 0.0119(19) -0.003(2)
Si21 0.036(2) 0.028(2) 0.029(2) -0.0114(18) 0.0052(19) -0.0031(19)
Si22 0.015(2) 0.036(2) 0.037(2) -0.0049(19) 0.0035(18) -0.0020(18)
O 0.025(7) 0.020(7) 0.012(6) 0.000 0.010(6) 0.000
C11 0.017(8) 0.035(8) 0.029(8) 0.000(7) 0.004(6) 0.004(7)
B12 0.040(11) 0.030(9) 0.036(10) -0.011(8) 0.024(9) -0.012(8)
C13 0.025(8) 0.036(8) 0.014(7) 0.000(6) 0.008(6) -0.002(7)
B14 0.022(9) 0.035(9) 0.012(8) -0.002(7) 0.005(7) 0.007(7)
B15 0.030(10) 0.027(9) 0.027(9) -0.001(7) 0.021(8) 0.014(7)
B16 0.020(9) 0.043(10) 0.021(8) 0.001(8) 0.004(7) -0.001(8)
C21 0.015(7) 0.028(8) 0.018(7) -0.003(6) 0.006(6) -0.001(6)
B22 0.039(10) 0.016(8) 0.019(8) -0.005(7) 0.003(8) -0.016(7)
C23 0.018(7) 0.027(8) 0.019(7) 0.002(6) -0.001(6) -0.013(6)
B24 0.020(8) 0.020(8) 0.017(8) 0.003(6) 0.003(7) 0.012(7)
B25 0.020(9) 0.036(10) 0.020(8) -0.012(7) 0.011(7) 0.002(7)
B26 0.041(11) 0.022(9) 0.020(8) -0.005(7) 0.004(8) -0.005(8)
O31 0.025(6) 0.043(7) 0.037(6) -0.017(5) -0.003(5) -0.004(5)
C32 0.11(2) 0.045(12) 0.061(15) -0.016(11) -0.004(14) -0.022(14)
C33 0.13(3) 0.10(2) 0.11(2) 0.03(2) -0.03(2) -0.06(2)
C34 0.081(19) 0.12(2) 0.061(16) -0.013(16) -0.032(13) -0.031(17)
C35 0.082(16) 0.068(15) 0.040(11) -0.012(10) 0.008(11) -0.006(12)
O41 0.048(7) 0.056(7) 0.035(6) 0.014(6) 0.016(6) -0.029(6)
C42 0.098(19) 0.060(14) 0.11(2) 0.040(15) 0.049(16) -0.020(14)
C43 0.24(5) 0.10(2) 0.21(4) 0.08(3) 0.17(4) 0.03(3)
C44 0.060(15) 0.16(3) 0.096(19) 0.065(19) 0.054(15) -0.001(17)
C45 0.047(13) 0.086(17) 0.072(15) 0.024(13) 0.023(12) -0.020(11)
C111 0.051(13) 0.050(12) 0.095(18) -0.013(11) 0.030(12) 0.019(10)
C112 0.044(12) 0.062(14) 0.078(15) 0.015(11) 0.012(11) 0.020(11)
C113 0.039(11) 0.030(10) 0.11(2) -0.018(11) 0.007(12) 0.007(9)
C121 0.11(2) 0.074(15) 0.042(12) -0.007(11) 0.041(13) 0.000(15)
C122 0.061(14) 0.108(19) 0.038(11) 0.021(12) -0.001(10) 0.027(13)
C123 0.090(19) 0.086(17) 0.048(12) 0.024(13) 0.030(12) -0.019(14)
C211 0.059(14) 0.060(13) 0.046(11) -0.019(11) -0.013(10) 0.006(11)
C212 0.071(14) 0.043(11) 0.066(14) -0.020(10) 0.030(12) 0.006(10)
C213 0.088(16) 0.025(9) 0.053(12) 0.000(8) 0.016(12) 0.007(10)
C221 0.046(13) 0.092(17) 0.068(14) -0.014(14) 0.028(11) 0.003(12)
C222 0.031(11) 0.067(14) 0.103(18) -0.022(15) 0.009(11) -0.005(10)
C223 0.039(11) 0.051(12) 0.074(14) 0.004(11) 0.008(10) 0.018(10)

loop_
_geom_bond_atom_site_label_1
_geom_bond_atom_site_label_2
_geom_bond_distance
_geom_bond_site_symmetry_2
_geom_bond_publ_flag
Nd1 O 2.369(7) . ?
Nd1 O31 2.499(10) . ?
Nd1 B14 2.752(17) . ?
Nd1 B15 2.757(17) . ?
Nd1 B25 2.770(16) 2 ?
Nd1 B12 2.787(17) . ?
Nd1 C13 2.790(13) . ?
Nd1 Cl2 2.798(3) . ?
Nd1 C11 2.801(14) . ?
Nd1 B24 2.878(16) 2 ?
Nd1 Nd2 3.8253(11) 2 ?
Nd1 Nd2 3.8276(11) . ?
Nd2 O 2.378(7) . ?
Nd2 O41 2.484(10) . ?
Nd2 B15 2.763(15) . ?
Nd2 B22 2.766(16) . ?
Nd2 B24 2.767(14) . ?
Nd2 C23 2.779(13) . ?
Nd2 Cl1 2.781(3) . ?
Nd2 B25 2.785(16) . ?
Nd2 C21 2.794(13) . ?
Nd2 B14 2.861(15) . ?
Nd2 Nd1 3.8253(11) 2 ?
Cl1 Nd2 2.781(3) 2 ?
Cl2 Nd1 2.798(3) 2 ?
Si11 C11 1.849(15) . ?
Si11 C113 1.853(18) . ?
Si11 C111 1.872(19) . ?
Si11 C112 1.89(2) . ?
Si12 C123 1.85(2) . ?
Si12 C121 1.86(2) . ?
Si12 C122 1.86(2) . ?
Si12 C13 1.881(14) . ?
Si21 C213 1.844(18) . ?
Si21 C211 1.854(17) . ?
Si21 C21 1.860(14) . ?
Si21 C212 1.87(2) . ?
Si22 C222 1.851(19) . ?
Si22 C221 1.87(2) . ?
Si22 C223 1.872(19) . ?
Si22 C23 1.886(15) . ?
O Nd1 2.369(7) 2 ?
O Nd2 2.378(7) 2 ?
C11 B12 1.54(2) . ?
C11 B15 1.59(2) . ?
C11 B16 1.75(2) . ?
B12 C13 1.54(2) . ?
B12 B16 1.76(2) . ?
C13 B14 1.56(2) . ?
C13 B16 1.69(2) . ?
B14 B15 1.67(2) . ?
B14 B16 1.76(2) . ?
B15 B16 1.80(2) . ?
C21 B22 1.54(2) . ?
C21 B25 1.58(2) . ?
C21 B26 1.75(2) . ?
B22 C23 1.56(2) . ?
B22 B26 1.80(2) . ?
C23 B24 1.54(2) . ?
C23 B26 1.69(2) . ?
B24 B25 1.67(2) . ?
B24 B26 1.77(2) . ?
B24 Nd1 2.878(16) 2 ?
B25 B26 1.78(2) . ?
B25 Nd1 2.770(16) 2 ?
O31 C32 1.42(2) . ?
O31 C35 1.43(2) . ?
C32 C33 1.42(3) . ?
C33 C34 1.46(4) . ?
C34 C35 1.49(3) . ?
O41 C45 1.43(2) . ?
O41 C42 1.45(3) . ?
C42 C43 1.45(4) . ?
C43 C44 1.51(4) . ?
C44 C45 1.53(3) . ?
